data_4083624
loop_
_publ_author_name
'Duan, Zheng'
'Clochard, Magali'
'Donnadieu, Bruno'
'Mathey, Fran\,cois'
'Tham, Fook S.'

_publ_section_title
;
 Synthesis and X-ray Crystal Structure of a P-Confused Carbaporphyrinoid
;
_journal_issue 15
_journal_name_full Organometallics
_journal_page_first 3617
_journal_paper_doi 10.1021/om700344q
_journal_volume 26
_journal_year 2007
_chemical_formula_moiety 'C49 H42 N3 P S'
_chemical_formula_sum 'C49 H42 N3 P S'
_chemical_formula_weight 735.89
_chemical_name_common FM06
_chemical_name_systematic
; 
 ? 
;
_space_group_IT_number 14
_symmetry_cell_setting monoclinic
_symmetry_space_group_name_Hall '-P 2ybc'
_symmetry_space_group_name_H-M 'P 1 21/c 1'
_atom_sites_solution_hydrogens geom
_atom_sites_solution_primary direct
_atom_sites_solution_secondary difmap
_audit_creation_method SHELXL-97
_cell_angle_alpha 90.00
_cell_angle_beta 102.405(5)
_cell_angle_gamma 90.00
_cell_formula_units_Z 4
_cell_length_a 14.516(2)
_cell_length_b 27.166(4)
_cell_length_c 10.0497(13)
_cell_measurement_reflns_used 2756
_cell_measurement_temperature 95(2)
_cell_measurement_theta_max 17.12
_cell_measurement_theta_min 2.80
_cell_volume 3870.5(9)
_computing_cell_refinement 'Bruker SMART'
_computing_data_collection 'Bruker SMART'
_computing_data_reduction 'Bruker SAINT'
_computing_molecular_graphics 'Bruker SHELXTL'
_computing_publication_material 'Bruker SHELXTL'
_computing_structure_refinement 'Bruker SHELXTL'
_computing_structure_solution 'Bruker SHELXTL'
_diffrn_ambient_temperature 95(2)
_diffrn_measured_fraction_theta_full 0.986
_diffrn_measured_fraction_theta_max 0.986
_diffrn_measurement_device_type 'Bruker platform with SMART-6000'
_diffrn_measurement_method 'omega and phi scans'
_diffrn_radiation_monochromator 'double diamond with mirrors'
_diffrn_radiation_source 'APS 15-ID-C'
_diffrn_radiation_wavelength 0.49594
_diffrn_reflns_av_R_equivalents 0.1065
_diffrn_reflns_av_sigmaI/netI 0.0527
_diffrn_reflns_limit_h_max 16
_diffrn_reflns_limit_h_min -17
_diffrn_reflns_limit_k_max 32
_diffrn_reflns_limit_k_min 0
_diffrn_reflns_limit_l_max 11
_diffrn_reflns_limit_l_min 0
_diffrn_reflns_number 63219
_diffrn_reflns_theta_full 17.20
_diffrn_reflns_theta_max 17.20
_diffrn_reflns_theta_min 1.45
_exptl_absorpt_coefficient_mu 0.044
_exptl_absorpt_correction_T_max 0.9999
_exptl_absorpt_correction_T_min 0.9982
_exptl_absorpt_correction_type multi-scan
_exptl_absorpt_process_details 'SADABS (Sheldrick, 2003)'
_exptl_crystal_colour Black
_exptl_crystal_density_diffrn 1.263
_exptl_crystal_density_method 'not measured'
_exptl_crystal_description Needle
_exptl_crystal_F_000 1552
_exptl_crystal_size_max 0.040
_exptl_crystal_size_mid 0.008
_exptl_crystal_size_min 0.003
_refine_diff_density_max 0.338
_refine_diff_density_min -0.279
_refine_diff_density_rms 0.051
_refine_ls_extinction_method none
_refine_ls_goodness_of_fit_ref 1.077
_refine_ls_hydrogen_treatment riding
_refine_ls_matrix_type full
_refine_ls_number_parameters 492
_refine_ls_number_reflns 6769
_refine_ls_number_restraints 0
_refine_ls_restrained_S_all 1.077
_refine_ls_R_factor_all 0.0756
_refine_ls_R_factor_gt 0.0497
_refine_ls_shift/su_max 0.001
_refine_ls_shift/su_mean 0.000
_refine_ls_structure_factor_coef Fsqd
_refine_ls_weighting_details 'calc w=1/[\s^2^(Fo^2^)+(0.0313P)^2^+3.1740P] where P=(Fo^2^+2Fc^2^)/3'
_refine_ls_weighting_scheme calc
_refine_ls_wR_factor_gt 0.0946
_refine_ls_wR_factor_ref 0.1036
_reflns_number_gt 5260
_reflns_number_total 6769
_reflns_threshold_expression >2sigma(I)
_cod_data_source_file om700344q-file004.cif
_cod_data_source_block fm06_0m
_cod_depositor_comments
;
The following automatic conversions were performed:

'_symmetry_cell_setting' value 'Monoclinic' changed to 'monoclinic'
according to
/usr/data/users/saulius/automatic-downloads/retrospective/ACS/lib/dictionaries/cif_core.dic
dictionary named 'cif_core.dic' version 2.4.2 from
2011-04-26.

'_exptl_absorpt_correction_type' value 'Multi-scan'
changed to 'multi-scan' according to
/usr/data/users/saulius/automatic-downloads/retrospective/ACS/lib/dictionaries/cif_core.dic
dictionary named 'cif_core.dic' version 2.4.2 from 2011-04-26.

Automatic conversion script
Id: cif_fix_values 2281 2013-09-26 08:29:07Z andrius 
;
_cod_original_sg_symbol_H-M 'P2(1)/c  '
_cod_database_code 4083624

loop_
_symmetry_equiv_pos_as_xyz
'x, y, z'
'-x, y+1/2, -z+1/2'
'-x, -y, -z'
'x, -y-1/2, z-1/2'

loop_
_atom_site_label
_atom_site_type_symbol
_atom_site_fract_x
_atom_site_fract_y
_atom_site_fract_z
_atom_site_U_iso_or_equiv
_atom_site_adp_type
_atom_site_occupancy
_atom_site_symmetry_multiplicity
_atom_site_calc_flag
_atom_site_refinement_flags
S1 S 0.47404(4) 0.63678(2) 0.57550(6) 0.02100(15) Uani 1 1 d .
P1 P 0.44985(4) 0.64613(2) 0.37747(6) 0.01424(14) Uani 1 1 d .
N1 N 0.69243(13) 0.56278(7) 0.4745(2) 0.0179(4) Uani 1 1 d .
H1A H 0.6936 0.5949 0.4860 0.022 Uiso 1 1 calc R
N2 N 0.82068(13) 0.63570(7) 0.5978(2) 0.0165(4) Uani 1 1 d .
N3 N 0.70549(12) 0.70730(6) 0.44828(19) 0.0144(4) Uani 1 1 d .
H3A H 0.6995 0.6771 0.4771 0.017 Uiso 1 1 calc R
C1 C 0.47687(15) 0.70526(8) 0.3126(2) 0.0137(5) Uani 1 1 d .
C2 C 0.56671(15) 0.69992(8) 0.2519(2) 0.0134(5) Uani 1 1 d .
C3 C 0.58998(15) 0.64493(8) 0.2516(2) 0.0140(5) Uani 1 1 d .
C4 C 0.53453(15) 0.61392(8) 0.3025(2) 0.0145(5) Uani 1 1 d .
C5 C 0.54257(16) 0.55946(8) 0.3082(2) 0.0168(5) Uani 1 1 d .
C6 C 0.61970(16) 0.53775(8) 0.3888(2) 0.0171(5) Uani 1 1 d .
C7 C 0.64807(17) 0.48612(8) 0.4015(3) 0.0201(5) Uani 1 1 d .
H7A H 0.6132 0.4593 0.3549 0.024 Uiso 1 1 calc R
C8 C 0.73195(17) 0.48274(8) 0.4902(3) 0.0206(5) Uani 1 1 d .
H8A H 0.7657 0.4531 0.5165 0.025 Uiso 1 1 calc R
C9 C 0.76235(16) 0.53158(8) 0.5393(2) 0.0185(5) Uani 1 1 d .
C10 C 0.84419(16) 0.54571(8) 0.6281(2) 0.0184(5) Uani 1 1 d .
C11 C 0.87022(16) 0.59647(8) 0.6568(2) 0.0177(5) Uani 1 1 d .
C12 C 0.95462(17) 0.61183(8) 0.7537(3) 0.0215(5) Uani 1 1 d .
H12A H 1.0004 0.5909 0.8076 0.026 Uiso 1 1 calc R
C13 C 0.95562(17) 0.66139(8) 0.7525(2) 0.0202(5) Uani 1 1 d .
H13A H 1.0016 0.6821 0.8065 0.024 Uiso 1 1 calc R
C14 C 0.87327(15) 0.67702(8) 0.6533(2) 0.0163(5) Uani 1 1 d .
C15 C 0.85299(16) 0.72538(8) 0.6136(2) 0.0161(5) Uani 1 1 d .
C16 C 0.77451(15) 0.74004(8) 0.5093(2) 0.0146(5) Uani 1 1 d .
C17 C 0.75747(16) 0.78361(8) 0.4345(2) 0.0164(5) Uani 1 1 d .
H17A H 0.7928 0.8132 0.4530 0.020 Uiso 1 1 calc R
C18 C 0.67935(15) 0.77619(8) 0.3274(2) 0.0156(5) Uani 1 1 d .
H18A H 0.6524 0.7996 0.2601 0.019 Uiso 1 1 calc R
C19 C 0.64824(15) 0.72795(8) 0.3380(2) 0.0136(5) Uani 1 1 d .
C20 C 0.43144(15) 0.74853(8) 0.3065(2) 0.0151(5) Uani 1 1 d .
H20A H 0.4578 0.7734 0.2595 0.018 Uiso 1 1 calc R
C21 C 0.54702(17) 0.71933(8) 0.1054(2) 0.0178(5) Uani 1 1 d .
H21A H 0.6041 0.7163 0.0688 0.027 Uiso 1 1 calc R
H21B H 0.5283 0.7540 0.1046 0.027 Uiso 1 1 calc R
H21C H 0.4960 0.7001 0.0491 0.027 Uiso 1 1 calc R
C22 C 0.67099(16) 0.62792(8) 0.1917(3) 0.0199(5) Uani 1 1 d .
H22A H 0.6613 0.5934 0.1636 0.030 Uiso 1 1 calc R
H22B H 0.7300 0.6310 0.2602 0.030 Uiso 1 1 calc R
H22C H 0.6745 0.6483 0.1124 0.030 Uiso 1 1 calc R
C23 C 0.46602(16) 0.53093(8) 0.2203(2) 0.0187(5) Uani 1 1 d .
C24 C 0.42847(17) 0.54743(9) 0.0886(3) 0.0243(6) Uani 1 1 d .
H24A H 0.4524 0.5767 0.0568 0.029 Uiso 1 1 calc R
C25 C 0.35656(19) 0.52172(10) 0.0028(3) 0.0328(7) Uani 1 1 d .
H25A H 0.3319 0.5334 -0.0869 0.039 Uiso 1 1 calc R
C26 C 0.32104(19) 0.47927(10) 0.0482(3) 0.0345(7) Uani 1 1 d .
H26A H 0.2716 0.4618 -0.0101 0.041 Uiso 1 1 calc R
C27 C 0.35728(18) 0.46220(9) 0.1782(3) 0.0310(7) Uani 1 1 d .
H27A H 0.3331 0.4327 0.2085 0.037 Uiso 1 1 calc R
C28 C 0.42873(17) 0.48764(8) 0.2651(3) 0.0232(6) Uani 1 1 d .
H28A H 0.4525 0.4758 0.3549 0.028 Uiso 1 1 calc R
C29 C 0.90929(17) 0.50713(8) 0.7019(2) 0.0193(5) Uani 1 1 d .
C30 C 0.88080(17) 0.47657(8) 0.7962(3) 0.0217(5) Uani 1 1 d .
H30A H 0.8184 0.4791 0.8105 0.026 Uiso 1 1 calc R
C31 C 0.94233(17) 0.44230(8) 0.8701(3) 0.0221(5) Uani 1 1 d .
H31A H 0.9213 0.4219 0.9344 0.027 Uiso 1 1 calc R
C32 C 1.03462(17) 0.43730(8) 0.8514(2) 0.0199(5) Uani 1 1 d .
C33 C 1.06251(17) 0.46718(8) 0.7555(3) 0.0223(5) Uani 1 1 d .
H33A H 1.1245 0.4641 0.7399 0.027 Uiso 1 1 calc R
C34 C 1.00119(17) 0.50165(8) 0.6818(3) 0.0220(5) Uani 1 1 d .
H34A H 1.0220 0.5218 0.6167 0.026 Uiso 1 1 calc R
C35 C 1.10151(17) 0.40093(9) 0.9344(3) 0.0237(6) Uani 1 1 d .
H35A H 1.1540 0.3946 0.8896 0.036 Uiso 1 1 calc R
H35B H 1.0680 0.3701 0.9422 0.036 Uiso 1 1 calc R
H35C H 1.1260 0.4145 1.0255 0.036 Uiso 1 1 calc R
C36 C 0.91745(15) 0.76452(8) 0.6833(2) 0.0151(5) Uani 1 1 d .
C37 C 1.01190(16) 0.76793(8) 0.6733(3) 0.0188(5) Uani 1 1 d .
H37A H 1.0350 0.7472 0.6116 0.023 Uiso 1 1 calc R
C38 C 1.07197(16) 0.80128(8) 0.7526(3) 0.0192(5) Uani 1 1 d .
H38A H 1.1358 0.8033 0.7440 0.023 Uiso 1 1 calc R
C39 C 1.04047(16) 0.83185(8) 0.8445(2) 0.0182(5) Uani 1 1 d .
C40 C 0.94540(16) 0.82954(8) 0.8504(2) 0.0180(5) Uani 1 1 d .
H40A H 0.9218 0.8509 0.9100 0.022 Uiso 1 1 calc R
C41 C 0.88499(16) 0.79657(8) 0.7707(2) 0.0182(5) Uani 1 1 d .
H41A H 0.8204 0.7958 0.7758 0.022 Uiso 1 1 calc R
C42 C 1.10566(18) 0.86674(9) 0.9368(3) 0.0255(6) Uani 1 1 d .
H42A H 1.1676 0.8513 0.9669 0.038 Uiso 1 1 calc R
H42B H 1.0793 0.8745 1.0164 0.038 Uiso 1 1 calc R
H42C H 1.1123 0.8971 0.8872 0.038 Uiso 1 1 calc R
C43 C 0.34881(15) 0.76533(8) 0.3578(2) 0.0164(5) Uani 1 1 d .
C44 C 0.30913(17) 0.81056(9) 0.3073(3) 0.0225(5) Uani 1 1 d .
H44A H 0.3341 0.8276 0.2405 0.027 Uiso 1 1 calc R
C45 C 0.23374(18) 0.83067(9) 0.3539(3) 0.0283(6) Uani 1 1 d .
H45A H 0.2073 0.8611 0.3181 0.034 Uiso 1 1 calc R
C46 C 0.19741(17) 0.80662(9) 0.4516(3) 0.0245(6) Uani 1 1 d .
H46A H 0.1459 0.8203 0.4834 0.029 Uiso 1 1 calc R
C47 C 0.23664(16) 0.76213(9) 0.5034(3) 0.0222(5) Uani 1 1 d .
H47A H 0.2119 0.7455 0.5711 0.027 Uiso 1 1 calc R
C48 C 0.31165(16) 0.74178(8) 0.4572(2) 0.0181(5) Uani 1 1 d .
H48A H 0.3379 0.7114 0.4939 0.022 Uiso 1 1 calc R
C49 C 0.33256(16) 0.62859(8) 0.2891(3) 0.0210(5) Uani 1 1 d .
H49A H 0.3263 0.6334 0.1909 0.031 Uiso 1 1 calc R
H49B H 0.2860 0.6490 0.3210 0.031 Uiso 1 1 calc R
H49C H 0.3217 0.5939 0.3075 0.031 Uiso 1 1 calc R

loop_
_atom_site_aniso_label
_atom_site_aniso_U_11
_atom_site_aniso_U_22
_atom_site_aniso_U_33
_atom_site_aniso_U_23
_atom_site_aniso_U_13
_atom_site_aniso_U_12
S1 0.0317(3) 0.0134(3) 0.0188(3) 0.0029(2) 0.0074(3) 0.0013(2)
P1 0.0153(3) 0.0084(3) 0.0186(3) 0.0003(2) 0.0027(2) -0.0010(2)
N1 0.0208(10) 0.0065(9) 0.0234(12) 0.0003(8) -0.0020(9) 0.0003(8)
N2 0.0172(10) 0.0114(9) 0.0195(11) 0.0005(8) 0.0008(8) -0.0006(8)
N3 0.0159(10) 0.0076(9) 0.0189(11) 0.0016(8) 0.0021(8) -0.0018(7)
C1 0.0138(11) 0.0131(11) 0.0129(12) 0.0004(9) 0.0001(9) -0.0019(9)
C2 0.0148(11) 0.0098(10) 0.0155(12) -0.0004(9) 0.0030(9) -0.0004(9)
C3 0.0161(11) 0.0110(11) 0.0127(12) -0.0007(9) -0.0014(9) 0.0005(9)
C4 0.0144(11) 0.0124(11) 0.0143(12) -0.0014(9) -0.0020(9) 0.0008(9)
C5 0.0190(12) 0.0103(11) 0.0209(13) -0.0001(9) 0.0038(10) -0.0013(9)
C6 0.0213(12) 0.0097(11) 0.0196(13) -0.0012(9) 0.0030(10) -0.0024(9)
C7 0.0234(13) 0.0087(11) 0.0279(14) -0.0009(10) 0.0044(11) -0.0023(9)
C8 0.0239(13) 0.0101(11) 0.0277(14) 0.0026(10) 0.0052(11) 0.0035(9)
C9 0.0229(13) 0.0116(11) 0.0212(13) 0.0052(10) 0.0055(10) 0.0025(9)
C10 0.0200(12) 0.0152(12) 0.0187(13) 0.0029(9) 0.0013(10) 0.0019(9)
C11 0.0203(12) 0.0148(11) 0.0178(13) 0.0025(9) 0.0032(10) 0.0023(9)
C12 0.0201(13) 0.0173(12) 0.0239(14) 0.0024(10) -0.0020(10) 0.0052(10)
C13 0.0202(12) 0.0180(12) 0.0203(13) -0.0017(10) -0.0005(10) -0.0018(10)
C14 0.0147(11) 0.0150(11) 0.0189(13) -0.0019(10) 0.0031(9) -0.0016(9)
C15 0.0174(12) 0.0140(11) 0.0183(13) -0.0016(9) 0.0065(10) -0.0014(9)
C16 0.0139(11) 0.0119(11) 0.0181(13) -0.0035(9) 0.0038(9) -0.0014(9)
C17 0.0182(12) 0.0090(11) 0.0227(13) -0.0027(9) 0.0064(10) -0.0026(9)
C18 0.0181(12) 0.0113(11) 0.0177(13) 0.0014(9) 0.0046(10) 0.0014(9)
C19 0.0134(11) 0.0124(11) 0.0161(12) -0.0012(9) 0.0053(9) 0.0028(9)
C20 0.0157(11) 0.0126(11) 0.0155(12) 0.0007(9) -0.0002(9) -0.0016(9)
C21 0.0203(12) 0.0141(11) 0.0189(13) 0.0022(9) 0.0041(10) 0.0003(9)
C22 0.0212(12) 0.0131(11) 0.0264(14) 0.0002(10) 0.0072(10) 0.0015(9)
C23 0.0183(12) 0.0136(11) 0.0245(14) -0.0077(10) 0.0054(10) 0.0003(9)
C24 0.0250(13) 0.0203(12) 0.0264(15) -0.0051(11) 0.0033(11) -0.0004(10)
C25 0.0304(15) 0.0394(16) 0.0256(16) -0.0104(12) -0.0007(12) 0.0002(13)
C26 0.0249(14) 0.0319(15) 0.0447(19) -0.0228(14) 0.0028(13) -0.0060(12)
C27 0.0251(14) 0.0187(13) 0.0503(19) -0.0105(12) 0.0103(13) -0.0073(11)
C28 0.0218(13) 0.0147(12) 0.0336(16) -0.0035(10) 0.0073(11) -0.0010(10)
C29 0.0221(13) 0.0109(11) 0.0228(14) -0.0020(10) 0.0003(10) -0.0001(9)
C30 0.0205(13) 0.0168(12) 0.0272(15) 0.0006(10) 0.0036(11) 0.0032(10)
C31 0.0280(14) 0.0181(12) 0.0196(13) 0.0054(10) 0.0039(11) 0.0022(10)
C32 0.0245(13) 0.0137(11) 0.0190(13) -0.0023(10) -0.0009(10) 0.0022(10)
C33 0.0212(13) 0.0181(12) 0.0266(14) -0.0021(11) 0.0029(11) 0.0028(10)
C34 0.0249(13) 0.0161(12) 0.0243(14) 0.0040(10) 0.0039(11) 0.0012(10)
C35 0.0246(13) 0.0198(12) 0.0248(14) 0.0008(10) 0.0012(11) 0.0053(10)
C36 0.0151(11) 0.0101(11) 0.0180(13) 0.0037(9) -0.0009(9) -0.0013(9)
C37 0.0180(12) 0.0138(11) 0.0243(14) -0.0035(10) 0.0038(10) 0.0010(9)
C38 0.0124(11) 0.0177(12) 0.0265(14) -0.0006(10) 0.0017(10) -0.0017(9)
C39 0.0202(12) 0.0140(11) 0.0186(13) 0.0021(9) 0.0005(10) -0.0027(9)
C40 0.0231(13) 0.0144(11) 0.0173(13) -0.0008(9) 0.0058(10) -0.0010(9)
C41 0.0145(12) 0.0156(12) 0.0246(14) 0.0053(10) 0.0042(10) 0.0011(9)
C42 0.0254(13) 0.0218(13) 0.0268(14) -0.0044(11) 0.0004(11) -0.0036(11)
C43 0.0172(12) 0.0131(11) 0.0167(13) -0.0054(9) -0.0013(10) 0.0001(9)
C44 0.0260(13) 0.0201(13) 0.0215(14) 0.0014(10) 0.0051(11) 0.0048(10)
C45 0.0309(15) 0.0246(14) 0.0291(16) 0.0032(11) 0.0057(12) 0.0151(11)
C46 0.0174(13) 0.0331(14) 0.0223(14) -0.0042(11) 0.0024(11) 0.0062(11)
C47 0.0170(12) 0.0267(13) 0.0227(14) -0.0041(11) 0.0042(10) -0.0012(10)
C48 0.0180(12) 0.0124(11) 0.0213(13) -0.0016(10) -0.0016(10) -0.0008(9)
C49 0.0160(12) 0.0142(12) 0.0322(15) -0.0021(10) 0.0042(10) -0.0023(9)

loop_
_atom_type_symbol
_atom_type_description
_atom_type_scat_dispersion_real
_atom_type_scat_dispersion_imag
_atom_type_scat_source
C C 0.0010 0.0010 'International Tables Vol C Tables 4.2.6.8 and 6.1.1.4'
H H 0.0000 0.0000 'International Tables Vol C Tables 4.2.6.8 and 6.1.1.4'
N N 0.0020 0.0010 'International Tables Vol C Tables 4.2.6.8 and 6.1.1.4'
P P 0.0520 0.0450 'International Tables Vol C Tables 4.2.6.8 and 6.1.1.4'
S S 0.0660 0.0600 'International Tables Vol C Tables 4.2.6.8 and 6.1.1.4'

loop_
_geom_angle_atom_site_label_1
_geom_angle_atom_site_label_2
_geom_angle_atom_site_label_3
_geom_angle
C4 P1 C49 108.79(11)
C4 P1 C1 93.45(10)
C49 P1 C1 108.15(11)
C4 P1 S1 111.85(8)
C49 P1 S1 114.13(9)
C1 P1 S1 118.39(8)
C9 N1 C6 112.20(18)
C9 N1 H1A 123.9
C6 N1 H1A 123.9
C11 N2 C14 105.30(18)
C19 N3 C16 110.81(18)
C19 N3 H3A 124.6
C16 N3 H3A 124.6
C20 C1 C2 120.46(19)
C20 C1 P1 130.67(18)
C2 C1 P1 108.82(14)
C19 C2 C3 110.27(17)
C19 C2 C21 109.72(18)
C3 C2 C21 109.22(18)
C19 C2 C1 110.30(18)
C3 C2 C1 107.15(17)
C21 C2 C1 110.14(18)
C4 C3 C22 123.0(2)
C4 C3 C2 117.46(19)
C22 C3 C2 119.50(19)
C3 C4 C5 126.3(2)
C3 C4 P1 111.98(16)
C5 C4 P1 121.54(16)
C6 C5 C23 122.8(2)
C6 C5 C4 120.1(2)
C23 C5 C4 117.11(19)
C5 C6 N1 125.0(2)
C5 C6 C7 130.3(2)
N1 C6 C7 104.69(19)
C8 C7 C6 108.7(2)
C8 C7 H7A 125.6
C6 C7 H7A 125.6
C7 C8 C9 109.1(2)
C7 C8 H8A 125.4
C9 C8 H8A 125.4
N1 C9 C10 125.5(2)
N1 C9 C8 105.3(2)
C10 C9 C8 129.2(2)
C9 C10 C11 123.2(2)
C9 C10 C29 119.4(2)
C11 C10 C29 117.4(2)
N2 C11 C10 125.1(2)
N2 C11 C12 111.14(19)
C10 C11 C12 123.8(2)
C13 C12 C11 106.9(2)
C13 C12 H12A 126.6
C11 C12 H12A 126.6
C12 C13 C14 106.9(2)
C12 C13 H13A 126.5
C14 C13 H13A 126.5
C15 C14 N2 125.4(2)
C15 C14 C13 124.7(2)
N2 C14 C13 109.73(19)
C14 C15 C16 124.2(2)
C14 C15 C36 117.9(2)
C16 C15 C36 117.87(19)
N3 C16 C17 106.22(19)
N3 C16 C15 122.28(19)
C17 C16 C15 130.8(2)
C16 C17 C18 108.20(19)
C16 C17 H17A 125.9
C18 C17 H17A 125.9
C19 C18 C17 107.4(2)
C19 C18 H18A 126.3
C17 C18 H18A 126.3
N3 C19 C18 107.37(19)
N3 C19 C2 121.72(19)
C18 C19 C2 130.9(2)
C1 C20 C43 133.0(2)
C1 C20 H20A 113.5
C43 C20 H20A 113.5
C2 C21 H21A 109.5
C2 C21 H21B 109.5
H21A C21 H21B 109.5
C2 C21 H21C 109.5
H21A C21 H21C 109.5
H21B C21 H21C 109.5
C3 C22 H22A 109.5
C3 C22 H22B 109.5
H22A C22 H22B 109.5
C3 C22 H22C 109.5
H22A C22 H22C 109.5
H22B C22 H22C 109.5
C24 C23 C28 118.3(2)
C24 C23 C5 119.3(2)
C28 C23 C5 122.5(2)
C25 C24 C23 121.0(2)
C25 C24 H24A 119.5
C23 C24 H24A 119.5
C26 C25 C24 119.9(3)
C26 C25 H25A 120.0
C24 C25 H25A 120.0
C27 C26 C25 120.0(2)
C27 C26 H26A 120.0
C25 C26 H26A 120.0
C26 C27 C28 120.7(2)
C26 C27 H27A 119.7
C28 C27 H27A 119.7
C27 C28 C23 120.1(3)
C27 C28 H28A 120.0
C23 C28 H28A 120.0
C30 C29 C34 117.9(2)
C30 C29 C10 120.5(2)
C34 C29 C10 121.5(2)
C29 C30 C31 120.9(2)
C29 C30 H30A 119.5
C31 C30 H30A 119.5
C30 C31 C32 121.2(2)
C30 C31 H31A 119.4
C32 C31 H31A 119.4
C33 C32 C31 117.9(2)
C33 C32 C35 121.3(2)
C31 C32 C35 120.8(2)
C32 C33 C34 121.1(2)
C32 C33 H33A 119.5
C34 C33 H33A 119.5
C33 C34 C29 121.0(2)
C33 C34 H34A 119.5
C29 C34 H34A 119.5
C32 C35 H35A 109.5
C32 C35 H35B 109.5
H35A C35 H35B 109.5
C32 C35 H35C 109.5
H35A C35 H35C 109.5
H35B C35 H35C 109.5
C41 C36 C37 118.4(2)
C41 C36 C15 118.8(2)
C37 C36 C15 122.7(2)
C38 C37 C36 120.5(2)
C38 C37 H37A 119.8
C36 C37 H37A 119.8
C37 C38 C39 121.1(2)
C37 C38 H38A 119.4
C39 C38 H38A 119.4
C38 C39 C40 118.1(2)
C38 C39 C42 122.1(2)
C40 C39 C42 119.8(2)
C41 C40 C39 121.0(2)
C41 C40 H40A 119.5
C39 C40 H40A 119.5
C40 C41 C36 120.9(2)
C40 C41 H41A 119.6
C36 C41 H41A 119.6
C39 C42 H42A 109.5
C39 C42 H42B 109.5
H42A C42 H42B 109.5
C39 C42 H42C 109.5
H42A C42 H42C 109.5
H42B C42 H42C 109.5
C48 C43 C44 118.0(2)
C48 C43 C20 125.4(2)
C44 C43 C20 116.4(2)
C45 C44 C43 120.9(2)
C45 C44 H44A 119.6
C43 C44 H44A 119.6
C46 C45 C44 120.2(2)
C46 C45 H45A 119.9
C44 C45 H45A 119.9
C45 C46 C47 119.5(2)
C45 C46 H46A 120.3
C47 C46 H46A 120.3
C48 C47 C46 120.6(2)
C48 C47 H47A 119.7
C46 C47 H47A 119.7
C47 C48 C43 120.7(2)
C47 C48 H48A 119.6
C43 C48 H48A 119.6
P1 C49 H49A 109.5
P1 C49 H49B 109.5
H49A C49 H49B 109.5
P1 C49 H49C 109.5
H49A C49 H49C 109.5
H49B C49 H49C 109.5

loop_
_geom_bond_atom_site_label_1
_geom_bond_atom_site_label_2
_geom_bond_distance
S1 P1 1.9617(9)
P1 C4 1.801(2)
P1 C49 1.807(2)
P1 C1 1.808(2)
N1 C9 1.374(3)
N1 C6 1.389(3)
N1 H1A 0.8800
N2 C11 1.350(3)
N2 C14 1.404(3)
N3 C19 1.356(3)
N3 C16 1.381(3)
N3 H3A 0.8800
C1 C20 1.343(3)
C1 C2 1.560(3)
C2 C19 1.513(3)
C2 C3 1.532(3)
C2 C21 1.532(3)
C3 C4 1.340(3)
C3 C22 1.504(3)
C4 C5 1.484(3)
C5 C6 1.367(3)
C5 C23 1.481(3)
C6 C7 1.459(3)
C7 C8 1.349(3)
C7 H7A 0.9500
C8 C9 1.451(3)
C8 H8A 0.9500
C9 C10 1.378(3)
C10 C11 1.442(3)
C10 C29 1.497(3)
C11 C12 1.453(3)
C12 C13 1.347(3)
C12 H12A 0.9500
C13 C14 1.446(3)
C13 H13A 0.9500
C14 C15 1.386(3)
C15 C16 1.429(3)
C15 C36 1.489(3)
C16 C17 1.395(3)
C17 C18 1.400(3)
C17 H17A 0.9500
C18 C19 1.397(3)
C18 H18A 0.9500
C20 C43 1.476(3)
C20 H20A 0.9500
C21 H21A 0.9800
C21 H21B 0.9800
C21 H21C 0.9800
C22 H22A 0.9800
C22 H22B 0.9800
C22 H22C 0.9800
C23 C24 1.393(3)
C23 C28 1.408(3)
C24 C25 1.391(4)
C24 H24A 0.9500
C25 C26 1.380(4)
C25 H25A 0.9500
C26 C27 1.379(4)
C26 H26A 0.9500
C27 C28 1.388(4)
C27 H27A 0.9500
C28 H28A 0.9500
C29 C30 1.388(3)
C29 C34 1.400(3)
C30 C31 1.389(3)
C30 H30A 0.9500
C31 C32 1.399(3)
C31 H31A 0.9500
C32 C33 1.385(3)
C32 C35 1.506(3)
C33 C34 1.391(3)
C33 H33A 0.9500
C34 H34A 0.9500
C35 H35A 0.9800
C35 H35B 0.9800
C35 H35C 0.9800
C36 C41 1.389(3)
C36 C37 1.399(3)
C37 C38 1.385(3)
C37 H37A 0.9500
C38 C39 1.391(3)
C38 H38A 0.9500
C39 C40 1.395(3)
C39 C42 1.509(3)
C40 C41 1.382(3)
C40 H40A 0.9500
C41 H41A 0.9500
C42 H42A 0.9800
C42 H42B 0.9800
C42 H42C 0.9800
C43 C48 1.389(3)
C43 C44 1.405(3)
C44 C45 1.391(3)
C44 H44A 0.9500
C45 C46 1.375(4)
C45 H45A 0.9500
C46 C47 1.389(3)
C46 H46A 0.9500
C47 C48 1.387(3)
C47 H47A 0.9500
C48 H48A 0.9500
C49 H49A 0.9800
C49 H49B 0.9800
C49 H49C 0.9800

loop_
_geom_hbond_atom_site_label_D
_geom_hbond_atom_site_label_H
_geom_hbond_atom_site_label_A
_geom_hbond_distance_DH
_geom_hbond_distance_HA
_geom_hbond_distance_DA
_geom_hbond_angle_DHA
N1 H1A N2 0.88 2.24 2.817(3) 123.2
N3 H3A N2 0.88 2.22 2.785(3) 122.0

loop_
_geom_torsion_atom_site_label_1
_geom_torsion_atom_site_label_2
_geom_torsion_atom_site_label_3
_geom_torsion_atom_site_label_4
_geom_torsion
C4 P1 C1 C20 167.7(2)
C49 P1 C1 C20 56.6(2)
S1 P1 C1 C20 -75.1(2)
C4 P1 C1 C2 -9.81(16)
C49 P1 C1 C2 -120.87(16)
S1 P1 C1 C2 107.35(14)
C20 C1 C2 C19 70.2(3)
P1 C1 C2 C19 -112.02(17)
C20 C1 C2 C3 -169.8(2)
P1 C1 C2 C3 8.0(2)
C20 C1 C2 C21 -51.1(3)
P1 C1 C2 C21 126.72(16)
C19 C2 C3 C4 118.6(2)
C21 C2 C3 C4 -120.7(2)
C1 C2 C3 C4 -1.4(3)
C19 C2 C3 C22 -63.0(3)
C21 C2 C3 C22 57.6(3)
C1 C2 C3 C22 176.90(19)
C22 C3 C4 C5 -0.2(4)
C2 C3 C4 C5 178.0(2)
C22 C3 C4 P1 175.71(17)
C2 C3 C4 P1 -6.0(3)
C49 P1 C4 C3 119.88(18)
C1 P1 C4 C3 9.39(18)
S1 P1 C4 C3 -113.12(16)
C49 P1 C4 C5 -63.9(2)
C1 P1 C4 C5 -174.45(19)
S1 P1 C4 C5 63.05(19)
C3 C4 C5 C6 66.1(3)
P1 C4 C5 C6 -109.5(2)
C3 C4 C5 C23 -111.8(3)
P1 C4 C5 C23 72.6(3)
C23 C5 C6 N1 -178.9(2)
C4 C5 C6 N1 3.3(4)
C23 C5 C6 C7 4.6(4)
C4 C5 C6 C7 -173.2(2)
C9 N1 C6 C5 -177.7(2)
C9 N1 C6 C7 -0.4(3)
C5 C6 C7 C8 177.4(3)
N1 C6 C7 C8 0.3(3)
C6 C7 C8 C9 -0.1(3)
C6 N1 C9 C10 178.6(2)
C6 N1 C9 C8 0.4(3)
C7 C8 C9 N1 -0.1(3)
C7 C8 C9 C10 -178.3(2)
N1 C9 C10 C11 -4.8(4)
C8 C9 C10 C11 173.0(2)
N1 C9 C10 C29 173.8(2)
C8 C9 C10 C29 -8.5(4)
C14 N2 C11 C10 -178.4(2)
C14 N2 C11 C12 1.2(3)
C9 C10 C11 N2 -2.6(4)
C29 C10 C11 N2 178.8(2)
C9 C10 C11 C12 177.8(2)
C29 C10 C11 C12 -0.8(4)
N2 C11 C12 C13 0.0(3)
C10 C11 C12 C13 179.6(2)
C11 C12 C13 C14 -1.2(3)
C11 N2 C14 C15 174.3(2)
C11 N2 C14 C13 -2.0(3)
C12 C13 C14 C15 -174.3(2)
C12 C13 C14 N2 2.0(3)
N2 C14 C15 C16 0.1(4)
C13 C14 C15 C16 175.9(2)
N2 C14 C15 C36 -179.4(2)
C13 C14 C15 C36 -3.7(4)
C19 N3 C16 C17 1.5(2)
C19 N3 C16 C15 -169.6(2)
C14 C15 C16 N3 7.2(4)
C36 C15 C16 N3 -173.3(2)
C14 C15 C16 C17 -161.5(2)
C36 C15 C16 C17 18.0(4)
N3 C16 C17 C18 -1.2(2)
C15 C16 C17 C18 168.9(2)
C16 C17 C18 C19 0.5(3)
C16 N3 C19 C18 -1.2(2)
C16 N3 C19 C2 179.78(19)
C17 C18 C19 N3 0.4(2)
C17 C18 C19 C2 179.3(2)
C3 C2 C19 N3 -31.5(3)
C21 C2 C19 N3 -151.8(2)
C1 C2 C19 N3 86.7(2)
C3 C2 C19 C18 149.7(2)
C21 C2 C19 C18 29.4(3)
C1 C2 C19 C18 -92.1(3)
C2 C1 C20 C43 -177.4(2)
P1 C1 C20 C43 5.4(4)
C6 C5 C23 C24 -137.5(2)
C4 C5 C23 C24 40.3(3)
C6 C5 C23 C28 43.0(3)
C4 C5 C23 C28 -139.1(2)
C28 C23 C24 C25 -0.5(4)
C5 C23 C24 C25 -180.0(2)
C23 C24 C25 C26 0.3(4)
C24 C25 C26 C27 -0.4(4)
C25 C26 C27 C28 0.8(4)
C26 C27 C28 C23 -1.0(4)
C24 C23 C28 C27 0.8(3)
C5 C23 C28 C27 -179.7(2)
C9 C10 C29 C30 -65.1(3)
C11 C10 C29 C30 113.5(3)
C9 C10 C29 C34 116.9(3)
C11 C10 C29 C34 -64.5(3)
C34 C29 C30 C31 1.2(4)
C10 C29 C30 C31 -176.8(2)
C29 C30 C31 C32 -0.3(4)
C30 C31 C32 C33 -0.8(4)
C30 C31 C32 C35 178.5(2)
C31 C32 C33 C34 1.0(4)
C35 C32 C33 C34 -178.2(2)
C32 C33 C34 C29 -0.1(4)
C30 C29 C34 C33 -1.0(4)
C10 C29 C34 C33 177.0(2)
C14 C15 C36 C41 -110.1(2)
C16 C15 C36 C41 70.3(3)
C14 C15 C36 C37 64.5(3)
C16 C15 C36 C37 -115.1(2)
C41 C36 C37 C38 2.3(3)
C15 C36 C37 C38 -172.3(2)
C36 C37 C38 C39 0.5(4)
C37 C38 C39 C40 -2.8(3)
C37 C38 C39 C42 177.0(2)
C38 C39 C40 C41 2.3(3)
C42 C39 C40 C41 -177.5(2)
C39 C40 C41 C36 0.5(4)
C37 C36 C41 C40 -2.8(3)
C15 C36 C41 C40 172.0(2)
C1 C20 C43 C48 17.3(4)
C1 C20 C43 C44 -167.0(2)
C48 C43 C44 C45 -1.1(3)
C20 C43 C44 C45 -177.1(2)
C43 C44 C45 C46 0.6(4)
C44 C45 C46 C47 0.0(4)
C45 C46 C47 C48 -0.2(4)
C46 C47 C48 C43 -0.3(4)
C44 C43 C48 C47 1.0(3)
C20 C43 C48 C47 176.6(2)
